data_4088532
loop_
_publ_author_name
'Yao, Wubing'
'Fang, Huaquan'
'Peng, Sihan'
'Wen, Huanan'
'Zhang, Lei'
'Hu, Aiguo'
'Huang, Zheng'

_publ_section_title
;
 Cobalt-Catalyzed Borylation of Aryl Halides and Pseudohalides
;
_journal_issue 10
_journal_name_full Organometallics
_journal_page_first 1559
_journal_paper_doi 10.1021/acs.organomet.6b00161
_journal_volume 35
_journal_year 2016
_chemical_absolute_configuration ad
_chemical_formula_sum 'C20 H28 Cl2 Co Fe N O P'
_chemical_formula_weight 515.08
_space_group_crystal_system orthorhombic
_space_group_IT_number 19
_space_group_name_Hall 'P 2ac 2ab'
_space_group_name_H-M_alt 'P 21 21 21'
_atom_sites_solution_hydrogens geom
_audit_creation_method SHELXL-2013
_cell_angle_alpha 90
_cell_angle_beta 90
_cell_angle_gamma 90
_cell_formula_units_Z 4
_cell_length_a 8.1111(11)
_cell_length_b 15.469(2)
_cell_length_c 18.145(2)
_cell_measurement_reflns_used 1515
_cell_measurement_temperature 293(2)
_cell_measurement_theta_max 39.338
_cell_measurement_theta_min 5.205
_cell_volume 2276.7(5)
_computing_cell_refinement 'Bruker SMART'
_computing_data_collection 'Bruker SMART'
_computing_data_reduction 'Bruker SHELXTL'
_computing_molecular_graphics 'Bruker SHELXTL'
_computing_publication_material 'Bruker SHELXTL'
_computing_structure_refinement 'SHELXL-2013 (Sheldrick, 2013)'
_computing_structure_solution 'Bruker SHELXTL'
_diffrn_ambient_temperature 293(2)
_diffrn_measured_fraction_theta_full 1.000
_diffrn_measured_fraction_theta_max 1.000
_diffrn_measurement_device_type 'CCD area detector'
_diffrn_measurement_method 'phi and omega scans'
_diffrn_radiation_type MoK\a
_diffrn_radiation_wavelength 0.71073
_diffrn_reflns_av_R_equivalents 0.0714
_diffrn_reflns_av_unetI/netI 0.0812
_diffrn_reflns_Laue_measured_fraction_full 1.000
_diffrn_reflns_Laue_measured_fraction_max 1.000
_diffrn_reflns_limit_h_max 9
_diffrn_reflns_limit_h_min -9
_diffrn_reflns_limit_k_max 14
_diffrn_reflns_limit_k_min -18
_diffrn_reflns_limit_l_max 21
_diffrn_reflns_limit_l_min -21
_diffrn_reflns_number 13114
_diffrn_reflns_point_group_measured_fraction_full 1.000
_diffrn_reflns_point_group_measured_fraction_max 1.000
_diffrn_reflns_theta_full 25.242
_diffrn_reflns_theta_max 25.495
_diffrn_reflns_theta_min 1.730
_exptl_absorpt_coefficient_mu 1.681
_exptl_absorpt_correction_T_max 0.7456
_exptl_absorpt_correction_T_min 0.6256
_exptl_absorpt_correction_type multi-scan
_exptl_absorpt_process_details sadabs
_exptl_crystal_colour colorless
_exptl_crystal_density_diffrn 1.503
_exptl_crystal_description prismatic
_exptl_crystal_F_000 1060
_exptl_crystal_size_max 0.210
_exptl_crystal_size_mid 0.100
_exptl_crystal_size_min 0.080
_refine_diff_density_max 0.497
_refine_diff_density_min -0.337
_refine_diff_density_rms 0.080
_refine_ls_abs_structure_details
; 
 Flack x determined using 1123 quotients [(I+)-(I-)]/[(I+)+(I-)] 
 (Parsons and Flack (2004), Acta Cryst. A60, s61). 
;
_refine_ls_abs_structure_Flack 0.04(2)
_refine_ls_extinction_method none
_refine_ls_goodness_of_fit_ref 1.033
_refine_ls_hydrogen_treatment constr
_refine_ls_matrix_type full
_refine_ls_number_parameters 249
_refine_ls_number_reflns 4238
_refine_ls_number_restraints 0
_refine_ls_restrained_S_all 1.033
_refine_ls_R_factor_all 0.0728
_refine_ls_R_factor_gt 0.0558
_refine_ls_shift/su_max 0.000
_refine_ls_shift/su_mean 0.000
_refine_ls_structure_factor_coef Fsqd
_refine_ls_weighting_details 'w=1/[\s^2^(Fo^2^)+(0.0387P)^2^] where P=(Fo^2^+2Fc^2^)/3'
_refine_ls_weighting_scheme calc
_refine_ls_wR_factor_gt 0.1004
_refine_ls_wR_factor_ref 0.1064
_reflns_Friedel_coverage 0.749
_reflns_Friedel_fraction_full 0.999
_reflns_Friedel_fraction_max 0.999
_reflns_number_gt 3386
_reflns_number_total 4238
_reflns_threshold_expression 'I > 2\s(I)'
_cod_data_source_file om6b00161_si_002.cif
_cod_data_source_block cd15259
_cod_database_code 4088532
_shelx_space_group_comment
; 
The symmetry employed for this shelxl refinement is uniquely defined 
by the following loop, which should always be used as a source of 
symmetry information in preference to the above space-group names. 
They are only intended as comments. 
;
_shelx_estimated_absorpt_t_min 0.719
_shelx_estimated_absorpt_t_max 0.877
_shelxl_version_number 2013-4

loop_
_space_group_symop_operation_xyz
'x, y, z'
'-x+1/2, -y, z+1/2'
'-x, y+1/2, -z+1/2'
'x+1/2, -y+1/2, -z'

loop_
_atom_site_label
_atom_site_type_symbol
_atom_site_fract_x
_atom_site_fract_y
_atom_site_fract_z
_atom_site_U_iso_or_equiv
_atom_site_adp_type
_atom_site_occupancy
_atom_site_site_symmetry_order
_atom_site_calc_flag
_atom_site_refinement_flags_posn
_atom_site_refinement_flags_adp
Co1 Co 0.95245(14) -0.10350(7) 0.17703(5) 0.0368(3) Uani 1 1 d . .
Fe1 Fe 0.97115(15) 0.08553(7) -0.00906(5) 0.0353(3) Uani 1 1 d . .
Cl1 Cl 1.1349(3) -0.18538(15) 0.11612(14) 0.0606(7) Uani 1 1 d . .
Cl2 Cl 0.8898(4) -0.15254(16) 0.28848(13) 0.0678(8) Uani 1 1 d . .
N1 N 0.7520(8) -0.0885(5) 0.1140(3) 0.0410(17) Uani 1 1 d . .
O1 O 0.5805(7) -0.0353(4) 0.0297(3) 0.0534(17) Uani 1 1 d . .
P1 P 1.0396(3) 0.04202(12) 0.17818(10) 0.0327(5) Uani 1 1 d . .
C1 C 1.1247(15) -0.0135(7) -0.0365(5) 0.062(3) Uani 1 1 d . .
H1 H 1.1632 -0.0596 -0.0037 0.074 Uiso 1 1 calc R U
C2 C 1.2007(14) 0.0651(8) -0.0485(5) 0.070(3) Uani 1 1 d . .
H2 H 1.3027 0.0842 -0.0245 0.084 Uiso 1 1 calc R U
C3 C 1.1156(18) 0.1108(8) -0.0987(6) 0.080(4) Uani 1 1 d . .
H3 H 1.1447 0.1682 -0.1174 0.096 Uiso 1 1 calc R U
C4 C 0.9780(15) 0.0625(9) -0.1191(5) 0.075(4) Uani 1 1 d . .
H4 H 0.8939 0.0793 -0.1551 0.090 Uiso 1 1 calc R U
C5 C 0.9828(15) -0.0149(8) -0.0793(6) 0.076(4) Uani 1 1 d . .
H5 H 0.9036 -0.0625 -0.0828 0.091 Uiso 1 1 calc R U
C6 C 0.9352(9) 0.0929(5) 0.1013(4) 0.0321(17) Uani 1 1 d . .
C7 C 0.9612(12) 0.1776(5) 0.0727(4) 0.0394(19) Uani 1 1 d . .
H7 H 1.0520 0.2161 0.0865 0.047 Uiso 1 1 calc R U
C8 C 0.8426(12) 0.1952(6) 0.0180(4) 0.047(2) Uani 1 1 d . .
H8 H 0.8350 0.2480 -0.0116 0.057 Uiso 1 1 calc R U
C9 C 0.7374(11) 0.1233(6) 0.0134(4) 0.046(2) Uani 1 1 d . .
H9 H 0.6431 0.1178 -0.0200 0.055 Uiso 1 1 calc R U
C10 C 0.7924(10) 0.0585(5) 0.0645(4) 0.0317(19) Uani 1 1 d . .
C11 C 0.7133(10) -0.0235(5) 0.0720(4) 0.035(2) Uani 1 1 d . .
C12 C 0.5298(13) -0.1248(6) 0.0389(5) 0.064(3) Uani 1 1 d . .
H12A H 0.5558 -0.1584 -0.0048 0.077 Uiso 1 1 calc R U
H12B H 0.4122 -0.1285 0.0481 0.077 Uiso 1 1 calc R U
C13 C 0.6249(11) -0.1567(6) 0.1036(5) 0.049(2) Uani 1 1 d . .
H13 H 0.5520 -0.1565 0.1467 0.059 Uiso 1 1 calc R U
C14 C 0.6978(14) -0.2448(6) 0.0960(7) 0.086(4) Uani 1 1 d . .
H14A H 0.7821 -0.2439 0.0589 0.129 Uiso 1 1 calc R U
H14B H 0.6132 -0.2850 0.0821 0.129 Uiso 1 1 calc R U
H14C H 0.7449 -0.2622 0.1423 0.129 Uiso 1 1 calc R U
C15 C 0.9770(11) 0.1109(5) 0.2565(4) 0.0370(19) Uani 1 1 d . .
H15 H 1.0230 0.1689 0.2492 0.044 Uiso 1 1 calc R U
C16 C 0.7889(11) 0.1174(7) 0.2572(5) 0.063(3) Uani 1 1 d . .
H16A H 0.7423 0.0607 0.2619 0.094 Uiso 1 1 calc R U
H16B H 0.7518 0.1433 0.2120 0.094 Uiso 1 1 calc R U
H16C H 0.7545 0.1525 0.2980 0.094 Uiso 1 1 calc R U
C17 C 1.0384(13) 0.0759(6) 0.3292(4) 0.060(3) Uani 1 1 d . .
H17A H 1.0093 0.1151 0.3681 0.090 Uiso 1 1 calc R U
H17B H 1.1561 0.0697 0.3274 0.090 Uiso 1 1 calc R U
H17C H 0.9889 0.0205 0.3384 0.090 Uiso 1 1 calc R U
C18 C 1.2621(10) 0.0527(6) 0.1627(4) 0.043(2) Uani 1 1 d . .
H18 H 1.2837 0.0307 0.1130 0.052 Uiso 1 1 calc R U
C19 C 1.3575(13) -0.0045(6) 0.2151(5) 0.068(3) Uani 1 1 d . .
H19A H 1.4726 -0.0025 0.2029 0.102 Uiso 1 1 calc R U
H19B H 1.3184 -0.0629 0.2111 0.102 Uiso 1 1 calc R U
H19C H 1.3420 0.0156 0.2647 0.102 Uiso 1 1 calc R U
C20 C 1.3316(12) 0.1439(7) 0.1653(6) 0.078(3) Uani 1 1 d . .
H20A H 1.3242 0.1659 0.2146 0.117 Uiso 1 1 calc R U
H20B H 1.2694 0.1804 0.1327 0.117 Uiso 1 1 calc R U
H20C H 1.4449 0.1431 0.1500 0.117 Uiso 1 1 calc R U

loop_
_atom_site_aniso_label
_atom_site_aniso_U_11
_atom_site_aniso_U_22
_atom_site_aniso_U_33
_atom_site_aniso_U_23
_atom_site_aniso_U_13
_atom_site_aniso_U_12
Co1 0.0423(6) 0.0303(6) 0.0377(5) 0.0027(5) -0.0037(6) 0.0008(5)
Fe1 0.0412(6) 0.0385(6) 0.0261(5) 0.0004(5) -0.0018(5) 0.0042(6)
Cl1 0.0591(16) 0.0454(14) 0.0771(17) -0.0027(13) 0.0160(14) 0.0050(12)
Cl2 0.101(2) 0.0501(14) 0.0519(13) 0.0115(12) 0.0181(14) 0.0011(14)
N1 0.048(4) 0.039(4) 0.036(3) 0.002(3) -0.003(3) -0.006(4)
O1 0.033(4) 0.063(4) 0.064(4) 0.011(3) -0.020(3) -0.004(3)
P1 0.0380(12) 0.0337(11) 0.0262(9) 0.0021(8) -0.0038(11) 0.0007(10)
C1 0.069(8) 0.073(8) 0.042(5) -0.007(5) 0.018(6) 0.023(6)
C2 0.056(7) 0.107(10) 0.048(6) -0.028(7) 0.015(5) -0.008(7)
C3 0.119(11) 0.079(9) 0.042(6) 0.008(6) 0.024(7) 0.009(8)
C4 0.076(9) 0.124(11) 0.025(4) -0.010(6) -0.014(5) 0.036(8)
C5 0.071(9) 0.090(9) 0.068(7) -0.049(7) 0.014(7) -0.019(7)
C6 0.032(5) 0.035(4) 0.030(3) -0.005(3) 0.002(3) 0.008(4)
C7 0.054(5) 0.031(4) 0.033(4) -0.005(3) -0.001(4) 0.015(4)
C8 0.066(6) 0.040(5) 0.036(5) 0.008(4) -0.006(5) 0.006(5)
C9 0.049(6) 0.055(6) 0.035(4) 0.005(4) -0.011(4) 0.017(4)
C10 0.031(5) 0.039(5) 0.025(4) 0.002(4) 0.001(4) 0.011(4)
C11 0.030(5) 0.045(5) 0.030(4) -0.005(4) -0.005(4) 0.008(4)
C12 0.050(6) 0.070(7) 0.073(6) -0.002(5) -0.014(6) -0.022(5)
C13 0.043(6) 0.050(6) 0.054(5) -0.005(5) -0.002(5) -0.013(5)
C14 0.069(8) 0.043(6) 0.145(11) -0.021(7) -0.037(8) -0.007(5)
C15 0.045(5) 0.037(4) 0.029(3) -0.003(3) 0.001(4) -0.006(4)
C16 0.057(7) 0.084(8) 0.046(5) -0.027(6) 0.012(5) -0.007(6)
C17 0.088(7) 0.065(6) 0.026(4) -0.006(4) -0.004(5) -0.012(6)
C18 0.040(5) 0.055(6) 0.035(4) 0.002(4) -0.001(4) 0.006(4)
C19 0.056(7) 0.067(7) 0.082(7) 0.010(6) -0.025(6) 0.009(6)
C20 0.040(6) 0.073(7) 0.121(10) 0.028(7) -0.003(7) 0.000(5)

loop_
_atom_type_symbol
_atom_type_description
_atom_type_scat_dispersion_real
_atom_type_scat_dispersion_imag
_atom_type_scat_source
C C 0.0033 0.0016 'International Tables Vol C Tables 4.2.6.8 and 6.1.1.4'
H H 0.0000 0.0000 'International Tables Vol C Tables 4.2.6.8 and 6.1.1.4'
N N 0.0061 0.0033 'International Tables Vol C Tables 4.2.6.8 and 6.1.1.4'
O O 0.0106 0.0060 'International Tables Vol C Tables 4.2.6.8 and 6.1.1.4'
P P 0.1023 0.0942 'International Tables Vol C Tables 4.2.6.8 and 6.1.1.4'
Cl Cl 0.1484 0.1585 'International Tables Vol C Tables 4.2.6.8 and 6.1.1.4'
Co Co 0.3494 0.9721 'International Tables Vol C Tables 4.2.6.8 and 6.1.1.4'
Fe Fe 0.3463 0.8444 'International Tables Vol C Tables 4.2.6.8 and 6.1.1.4'

loop_
_geom_angle_atom_site_label_1
_geom_angle_atom_site_label_2
_geom_angle_atom_site_label_3
_geom_angle
N1 Co1 Cl2 112.0(2)
N1 Co1 Cl1 108.7(2)
Cl2 Co1 Cl1 114.07(10)
N1 Co1 P1 97.9(2)
Cl2 Co1 P1 112.75(9)
Cl1 Co1 P1 110.24(9)
C5 Fe1 C10 107.1(4)
C5 Fe1 C2 67.1(4)
C10 Fe1 C2 149.9(4)
C5 Fe1 C9 113.2(4)
C10 Fe1 C9 41.7(3)
C2 Fe1 C9 168.4(4)
C5 Fe1 C6 132.5(4)
C10 Fe1 C6 41.7(3)
C2 Fe1 C6 119.4(4)
C9 Fe1 C6 69.5(3)
C5 Fe1 C4 40.5(4)
C10 Fe1 C4 129.4(5)
C2 Fe1 C4 66.4(4)
C9 Fe1 C4 105.9(4)
C6 Fe1 C4 170.4(5)
C5 Fe1 C1 40.1(4)
C10 Fe1 C1 116.5(4)
C2 Fe1 C1 39.8(4)
C9 Fe1 C1 147.0(5)
C6 Fe1 C1 111.8(3)
C4 Fe1 C1 67.1(4)
C5 Fe1 C3 67.4(5)
C10 Fe1 C3 168.6(5)
C2 Fe1 C3 38.7(4)
C9 Fe1 C3 129.9(4)
C6 Fe1 C3 149.2(5)
C4 Fe1 C3 40.0(4)
C1 Fe1 C3 66.3(4)
C5 Fe1 C8 144.5(5)
C10 Fe1 C8 69.3(3)
C2 Fe1 C8 133.1(5)
C9 Fe1 C8 40.3(3)
C6 Fe1 C8 69.1(3)
C4 Fe1 C8 113.2(4)
C1 Fe1 C8 172.7(5)
C3 Fe1 C8 108.9(4)
C5 Fe1 C7 173.2(4)
C10 Fe1 C7 68.8(3)
C2 Fe1 C7 113.6(4)
C9 Fe1 C7 67.6(4)
C6 Fe1 C7 40.8(3)
C4 Fe1 C7 146.3(4)
C1 Fe1 C7 136.1(4)
C3 Fe1 C7 117.6(4)
C8 Fe1 C7 40.1(3)
C11 N1 C13 107.8(7)
C11 N1 Co1 128.4(6)
C13 N1 Co1 123.7(5)
C11 O1 C12 107.1(7)
C6 P1 C18 107.7(4)
C6 P1 C15 102.3(3)
C18 P1 C15 109.6(4)
C6 P1 Co1 105.5(3)
C18 P1 Co1 112.3(3)
C15 P1 Co1 118.4(3)
C2 C1 C5 107.2(10)
C2 C1 Fe1 69.4(6)
C5 C1 Fe1 69.0(6)
C2 C1 H1 126.4
C5 C1 H1 126.4
Fe1 C1 H1 126.4
C3 C2 C1 109.9(11)
C3 C2 Fe1 71.6(7)
C1 C2 Fe1 70.8(6)
C3 C2 H2 125.0
C1 C2 H2 125.0
Fe1 C2 H2 125.0
C2 C3 C4 108.0(11)
C2 C3 Fe1 69.7(6)
C4 C3 Fe1 69.4(6)
C2 C3 H3 126.0
C4 C3 H3 126.0
Fe1 C3 H3 126.0
C3 C4 C5 107.4(9)
C3 C4 Fe1 70.5(6)
C5 C4 Fe1 69.1(5)
C3 C4 H4 126.3
C5 C4 H4 126.3
Fe1 C4 H4 126.3
C1 C5 C4 107.4(10)
C1 C5 Fe1 70.9(5)
C4 C5 Fe1 70.4(6)
C1 C5 H5 126.3
C4 C5 H5 126.3
Fe1 C5 H5 126.3
C7 C6 C10 106.8(7)
C7 C6 P1 127.6(6)
C10 C6 P1 125.0(6)
C7 C6 Fe1 70.7(4)
C10 C6 Fe1 68.7(4)
P1 C6 Fe1 132.0(4)
C8 C7 C6 109.5(8)
C8 C7 Fe1 69.7(5)
C6 C7 Fe1 68.5(4)
C8 C7 H7 125.2
C6 C7 H7 125.2
Fe1 C7 H7 125.2
C9 C8 C7 107.7(7)
C9 C8 Fe1 68.9(5)
C7 C8 Fe1 70.2(5)
C9 C8 H8 126.2
C7 C8 H8 126.2
Fe1 C8 H8 126.2
C8 C9 C10 109.0(7)
C8 C9 Fe1 70.8(5)
C10 C9 Fe1 68.7(4)
C8 C9 H9 125.5
C10 C9 H9 125.5
Fe1 C9 H9 125.5
C11 C10 C9 122.8(7)
C11 C10 C6 130.2(7)
C9 C10 C6 107.0(7)
C11 C10 Fe1 124.8(5)
C9 C10 Fe1 69.6(4)
C6 C10 Fe1 69.6(4)
N1 C11 O1 115.2(7)
N1 C11 C10 129.3(7)
O1 C11 C10 115.5(7)
O1 C12 C13 105.0(7)
O1 C12 H12A 110.7
C13 C12 H12A 110.7
O1 C12 H12B 110.7
C13 C12 H12B 110.7
H12A C12 H12B 108.8
N1 C13 C12 103.0(7)
N1 C13 C14 112.6(8)
C12 C13 C14 115.8(8)
N1 C13 H13 108.4
C12 C13 H13 108.4
C14 C13 H13 108.4
C13 C14 H14A 109.5
C13 C14 H14B 109.5
H14A C14 H14B 109.5
C13 C14 H14C 109.5
H14A C14 H14C 109.5
H14B C14 H14C 109.5
C17 C15 C16 110.2(7)
C17 C15 P1 112.0(6)
C16 C15 P1 108.6(5)
C17 C15 H15 108.7
C16 C15 H15 108.7
P1 C15 H15 108.7
C15 C16 H16A 109.5
C15 C16 H16B 109.5
H16A C16 H16B 109.5
C15 C16 H16C 109.5
H16A C16 H16C 109.5
H16B C16 H16C 109.5
C15 C17 H17A 109.5
C15 C17 H17B 109.5
H17A C17 H17B 109.5
C15 C17 H17C 109.5
H17A C17 H17C 109.5
H17B C17 H17C 109.5
C19 C18 C20 109.6(8)
C19 C18 P1 110.8(6)
C20 C18 P1 116.3(6)
C19 C18 H18 106.5
C20 C18 H18 106.5
P1 C18 H18 106.5
C18 C19 H19A 109.5
C18 C19 H19B 109.5
H19A C19 H19B 109.5
C18 C19 H19C 109.5
H19A C19 H19C 109.5
H19B C19 H19C 109.5
C18 C20 H20A 109.5
C18 C20 H20B 109.5
H20A C20 H20B 109.5
C18 C20 H20C 109.5
H20A C20 H20C 109.5
H20B C20 H20C 109.5

loop_
_geom_bond_atom_site_label_1
_geom_bond_atom_site_label_2
_geom_bond_distance
Co1 N1 2.001(7)
Co1 Cl2 2.219(2)
Co1 Cl1 2.239(3)
Co1 P1 2.360(2)
Fe1 C5 2.011(9)
Fe1 C10 2.014(8)
Fe1 C2 2.019(10)
Fe1 C9 2.026(8)
Fe1 C6 2.027(7)
Fe1 C4 2.028(8)
Fe1 C1 2.036(10)
Fe1 C3 2.042(10)
Fe1 C8 2.051(9)
Fe1 C7 2.057(7)
N1 C11 1.302(10)
N1 C13 1.486(10)
O1 C11 1.335(9)
O1 C12 1.454(10)
P1 C6 1.811(7)
P1 C18 1.834(8)
P1 C15 1.847(7)
C1 C2 1.380(14)
C1 C5 1.388(15)
C1 H1 0.9800
C2 C3 1.345(15)
C2 H2 0.9800
C3 C4 1.393(16)
C3 H3 0.9800
C4 C5 1.398(14)
C4 H4 0.9800
C5 H5 0.9800
C6 C7 1.425(10)
C6 C10 1.439(10)
C7 C8 1.409(11)
C7 H7 0.9800
C8 C9 1.403(12)
C8 H8 0.9800
C9 C10 1.437(10)
C9 H9 0.9800
C10 C11 1.428(11)
C12 C13 1.490(12)
C12 H12A 0.9700
C12 H12B 0.9700
C13 C14 1.493(12)
C13 H13 0.9800
C14 H14A 0.9600
C14 H14B 0.9600
C14 H14C 0.9600
C15 C17 1.511(10)
C15 C16 1.529(11)
C15 H15 0.9800
C16 H16A 0.9600
C16 H16B 0.9600
C16 H16C 0.9600
C17 H17A 0.9600
C17 H17B 0.9600
C17 H17C 0.9600
C18 C19 1.511(11)
C18 C20 1.520(12)
C18 H18 0.9800
C19 H19A 0.9600
C19 H19B 0.9600
C19 H19C 0.9600
C20 H20A 0.9600
C20 H20B 0.9600
C20 H20C 0.9600

loop_
_geom_torsion_atom_site_label_1
_geom_torsion_atom_site_label_2
_geom_torsion_atom_site_label_3
_geom_torsion_atom_site_label_4
_geom_torsion
C5 C1 C2 C3 -2.3(11)
Fe1 C1 C2 C3 -61.2(7)
C5 C1 C2 Fe1 58.8(6)
C1 C2 C3 C4 1.6(12)
Fe1 C2 C3 C4 -59.1(7)
C1 C2 C3 Fe1 60.7(7)
C2 C3 C4 C5 -0.2(11)
Fe1 C3 C4 C5 -59.5(7)
C2 C3 C4 Fe1 59.3(7)
C2 C1 C5 C4 2.2(10)
Fe1 C1 C5 C4 61.3(6)
C2 C1 C5 Fe1 -59.1(7)
C3 C4 C5 C1 -1.2(11)
Fe1 C4 C5 C1 -61.6(6)
C3 C4 C5 Fe1 60.4(7)
C18 P1 C6 C7 -51.5(8)
C15 P1 C6 C7 64.0(7)
Co1 P1 C6 C7 -171.6(6)
C18 P1 C6 C10 138.0(6)
C15 P1 C6 C10 -106.5(7)
Co1 P1 C6 C10 17.9(7)
C18 P1 C6 Fe1 46.2(7)
C15 P1 C6 Fe1 161.7(5)
Co1 P1 C6 Fe1 -73.9(6)
C10 C6 C7 C8 -1.8(9)
P1 C6 C7 C8 -173.7(6)
Fe1 C6 C7 C8 57.6(6)
C10 C6 C7 Fe1 -59.4(5)
P1 C6 C7 Fe1 128.7(6)
C6 C7 C8 C9 2.0(10)
Fe1 C7 C8 C9 58.9(6)
C6 C7 C8 Fe1 -56.9(5)
C7 C8 C9 C10 -1.5(10)
Fe1 C8 C9 C10 58.3(6)
C7 C8 C9 Fe1 -59.7(6)
C8 C9 C10 C11 -178.6(7)
Fe1 C9 C10 C11 -119.0(7)
C8 C9 C10 C6 0.4(9)
Fe1 C9 C10 C6 59.9(5)
C8 C9 C10 Fe1 -59.5(6)
C7 C6 C10 C11 179.7(7)
P1 C6 C10 C11 -8.2(11)
Fe1 C6 C10 C11 118.9(8)
C7 C6 C10 C9 0.9(8)
P1 C6 C10 C9 173.0(5)
Fe1 C6 C10 C9 -59.9(5)
C7 C6 C10 Fe1 60.7(5)
P1 C6 C10 Fe1 -127.1(6)
C13 N1 C11 O1 -2.9(9)
Co1 N1 C11 O1 172.7(5)
C13 N1 C11 C10 177.2(8)
Co1 N1 C11 C10 -7.2(12)
C12 O1 C11 N1 -6.3(9)
C12 O1 C11 C10 173.6(7)
C9 C10 C11 N1 177.9(8)
C6 C10 C11 N1 -0.7(14)
Fe1 C10 C11 N1 91.2(9)
C9 C10 C11 O1 -1.9(11)
C6 C10 C11 O1 179.4(7)
Fe1 C10 C11 O1 -88.7(8)
C11 O1 C12 C13 12.5(9)
C11 N1 C13 C12 10.4(9)
Co1 N1 C13 C12 -165.5(6)
C11 N1 C13 C14 135.8(9)
Co1 N1 C13 C14 -40.1(10)
O1 C12 C13 N1 -13.5(9)
O1 C12 C13 C14 -136.9(9)
C6 P1 C15 C17 175.0(6)
C18 P1 C15 C17 -71.0(7)
Co1 P1 C15 C17 59.6(7)
C6 P1 C15 C16 53.0(7)
C18 P1 C15 C16 167.1(6)
Co1 P1 C15 C16 -62.4(6)
C6 P1 C18 C19 -167.6(6)
C15 P1 C18 C19 81.9(7)
Co1 P1 C18 C19 -51.9(7)
C6 P1 C18 C20 66.4(8)
C15 P1 C18 C20 -44.1(8)
Co1 P1 C18 C20 -177.8(6)
